data_4070633
loop_
_publ_author_name
'Yuen, Holming F.'
'Marks, Tobin J.'

_publ_section_title
;
 Synthesis and Catalytic Properties of Phenylene-Bridged Binuclear
 Organolanthanide Complexes
;
_journal_issue 2
_journal_name_full Organometallics
_journal_page_first 155
_journal_paper_doi 10.1021/om7008952
_journal_volume 27
_journal_year 2008
_chemical_formula_sum 'C24 H84 La2 N6 Si12'
_chemical_formula_weight 1071.87
_chemical_name_systematic
; 
 ? 
;
_space_group_IT_number 2
_symmetry_cell_setting triclinic
_symmetry_space_group_name_Hall '-P 1'
_symmetry_space_group_name_H-M 'P -1'
_atom_sites_solution_hydrogens geom
_atom_sites_solution_primary direct
_atom_sites_solution_secondary difmap
_audit_creation_method SHELXL-97
_cell_angle_alpha 85.594(4)
_cell_angle_beta 78.046(4)
_cell_angle_gamma 61.295(3)
_cell_formula_units_Z 2
_cell_length_a 10.967(2)
_cell_length_b 11.242(3)
_cell_length_c 26.084(7)
_cell_measurement_temperature 153(2)
_cell_volume 2758.6(12)
_computing_cell_refinement 'Bruker SMART'
_computing_data_collection 'Bruker SMART'
_computing_data_reduction 'Bruker SHELXTL'
_computing_molecular_graphics 'Bruker SHELXTL'
_computing_publication_material 'Bruker SHELXTL'
_computing_structure_refinement 'SHELXL-97 (Sheldrick, 1997)'
_computing_structure_solution 'SHELXS-97 (Sheldrick, 1990)'
_diffrn_ambient_temperature 153(2)
_diffrn_measured_fraction_theta_full 0.881
_diffrn_measured_fraction_theta_max 0.881
_diffrn_measurement_device_type 'CCD area detector'
_diffrn_measurement_method 'phi and omega scans'
_diffrn_radiation_monochromator graphite
_diffrn_radiation_source 'fine-focus sealed tube'
_diffrn_radiation_type MoK\a
_diffrn_radiation_wavelength 0.71073
_diffrn_reflns_av_R_equivalents 0.0873
_diffrn_reflns_av_sigmaI/netI 0.0729
_diffrn_reflns_limit_h_max 14
_diffrn_reflns_limit_h_min -14
_diffrn_reflns_limit_k_max 14
_diffrn_reflns_limit_k_min -15
_diffrn_reflns_limit_l_max 34
_diffrn_reflns_limit_l_min -34
_diffrn_reflns_number 24524
_diffrn_reflns_theta_full 28.50
_diffrn_reflns_theta_max 28.50
_diffrn_reflns_theta_min 0.80
_exptl_absorpt_coefficient_mu 1.810
_exptl_crystal_colour colorless
_exptl_crystal_density_diffrn 1.290
_exptl_crystal_density_method 'not measured'
_exptl_crystal_description block
_exptl_crystal_F_000 1104
_refine_diff_density_max 2.626
_refine_diff_density_min -1.925
_refine_diff_density_rms 0.170
_refine_ls_extinction_method none
_refine_ls_goodness_of_fit_ref 1.104
_refine_ls_hydrogen_treatment mixed
_refine_ls_matrix_type full
_refine_ls_number_parameters 445
_refine_ls_number_reflns 12328
_refine_ls_number_restraints 0
_refine_ls_restrained_S_all 1.104
_refine_ls_R_factor_all 0.0662
_refine_ls_R_factor_gt 0.0570
_refine_ls_shift/su_max 0.001
_refine_ls_shift/su_mean 0.000
_refine_ls_structure_factor_coef Fsqd
_refine_ls_weighting_details 'calc w=1/[\s^2^(Fo^2^)+(0.0535P)^2^+13.4136P] where P=(Fo^2^+2Fc^2^)/3'
_refine_ls_weighting_scheme calc
_refine_ls_wR_factor_gt 0.1406
_refine_ls_wR_factor_ref 0.1449
_reflns_number_gt 10564
_reflns_number_total 12328
_reflns_threshold_expression >2sigma(I)
_cod_data_source_file om7008952-file004.cif
_cod_data_source_block {La[N(SiHMe2)2]3}2
_cod_depositor_comments
;
The following automatic conversions were performed:

'_symmetry_cell_setting' value 'Triclinic' changed to 'triclinic'
according to /home/saulius/struct/CIF-dictionaries/cif_core.dic
dictionary named 'cif_core.dic' version 2.4.1 from 2010-06-29.

Automatic conversion script
Id: cif_fix_values 1715 2011-07-08 13:25:40Z adriana 
;
_cod_original_cell_volume 2758.8(11)
_cod_original_sg_symbol_H-M P-1
_cod_database_code 4070633

loop_
_symmetry_equiv_pos_as_xyz
'x, y, z'
'-x, -y, -z'

loop_
_atom_site_label
_atom_site_type_symbol
_atom_site_fract_x
_atom_site_fract_y
_atom_site_fract_z
_atom_site_U_iso_or_equiv
_atom_site_adp_type
_atom_site_occupancy
_atom_site_symmetry_multiplicity
_atom_site_calc_flag
_atom_site_refinement_flags
N3 N 0.1863(5) 0.6287(5) 0.1454(2) 0.0287(10) Uani 1 1 d .
La1 La -0.07920(3) 0.88494(3) 0.316361(11) 0.01931(9) Uani 1 1 d .
La2 La 0.15035(3) 0.84024(3) 0.174492(12) 0.02142(9) Uani 1 1 d .
C1 C 0.0105(9) 0.4098(8) 0.3640(4) 0.060(2) Uani 1 1 d .
H1A H 0.0977 0.3962 0.3399 0.089 Uiso 1 1 calc R
H1B H -0.0215 0.3491 0.3536 0.089 Uiso 1 1 calc R
H1C H 0.0288 0.3897 0.3997 0.089 Uiso 1 1 calc R
C2 C -0.2900(10) 0.6041(9) 0.4094(4) 0.065(3) Uani 1 1 d .
H2A H -0.2701 0.5886 0.4449 0.097 Uiso 1 1 calc R
H2B H -0.3147 0.5367 0.4001 0.097 Uiso 1 1 calc R
H2C H -0.3693 0.6953 0.4078 0.097 Uiso 1 1 calc R
C3 C 0.1367(7) 0.5669(8) 0.4440(3) 0.0434(17) Uani 1 1 d .
H3A H 0.0993 0.5190 0.4700 0.065 Uiso 1 1 calc R
H3B H 0.1942 0.5940 0.4593 0.065 Uiso 1 1 calc R
H3C H 0.1955 0.5067 0.4134 0.065 Uiso 1 1 calc R
C4 C -0.1478(7) 0.7997(8) 0.4845(2) 0.0386(15) Uani 1 1 d .
H4A H -0.2224 0.8885 0.4768 0.058 Uiso 1 1 calc R
H4B H -0.1017 0.8109 0.5108 0.058 Uiso 1 1 calc R
H4C H -0.1896 0.7408 0.4981 0.058 Uiso 1 1 calc R
C5 C -0.4850(7) 0.9916(7) 0.4301(2) 0.0325(13) Uani 1 1 d .
H5A H -0.4109 0.9085 0.4420 0.049 Uiso 1 1 calc R
H5B H -0.5563 0.9725 0.4210 0.049 Uiso 1 1 calc R
H5C H -0.5300 1.0614 0.4581 0.049 Uiso 1 1 calc R
C6 C -0.5542(7) 1.2046(7) 0.3485(3) 0.0365(14) Uani 1 1 d .
H6A H -0.6105 1.2702 0.3777 0.055 Uiso 1 1 calc R
H6B H -0.6144 1.1760 0.3358 0.055 Uiso 1 1 calc R
H6C H -0.5159 1.2468 0.3201 0.055 Uiso 1 1 calc R
C7 C -0.1285(11) 1.1262(10) 0.4529(4) 0.071(3) Uani 1 1 d .
H7A H -0.1556 1.0776 0.4820 0.106 Uiso 1 1 calc R
H7B H -0.1244 1.2024 0.4668 0.106 Uiso 1 1 calc R
H7C H -0.0352 1.0642 0.4326 0.106 Uiso 1 1 calc R
C8 C -0.4369(10) 1.3007(12) 0.4527(5) 0.090(4) Uani 1 1 d .
H8A H -0.5064 1.3540 0.4307 0.135 Uiso 1 1 calc R
H8B H -0.4272 1.3621 0.4743 0.135 Uiso 1 1 calc R
H8C H -0.4689 1.2435 0.4754 0.135 Uiso 1 1 calc R
C9 C 0.3066(7) 0.3940(6) 0.2164(3) 0.0347(13) Uani 1 1 d .
H9A H 0.3428 0.3199 0.1907 0.052 Uiso 1 1 calc R
H9B H 0.2786 0.3648 0.2512 0.052 Uiso 1 1 calc R
H9C H 0.3808 0.4185 0.2172 0.052 Uiso 1 1 calc R
C10 C 0.0141(7) 0.4907(8) 0.1961(3) 0.0427(16) Uani 1 1 d .
H10A H -0.0702 0.5674 0.1864 0.064 Uiso 1 1 calc R
H10B H -0.0119 0.4600 0.2308 0.064 Uiso 1 1 calc R
H10C H 0.0533 0.4163 0.1703 0.064 Uiso 1 1 calc R
C11 C 0.4418(10) 0.4324(11) 0.0716(4) 0.070(3) Uani 1 1 d .
H11A H 0.5023 0.4657 0.0810 0.106 Uiso 1 1 calc R
H11B H 0.4744 0.4018 0.0348 0.106 Uiso 1 1 calc R
H11C H 0.4469 0.3565 0.0939 0.106 Uiso 1 1 calc R
C12 C 0.1515(13) 0.5152(15) 0.0521(5) 0.101(5) Uani 1 1 d .
H12A H 0.1519 0.4354 0.0702 0.151 Uiso 1 1 calc R
H12B H 0.1934 0.4921 0.0149 0.151 Uiso 1 1 calc R
H12C H 0.0538 0.5888 0.0557 0.151 Uiso 1 1 calc R
C13 C 0.5654(8) 0.7899(11) 0.0551(3) 0.062(2) Uani 1 1 d .
H13A H 0.5777 0.6982 0.0620 0.093 Uiso 1 1 calc R
H13B H 0.6540 0.7907 0.0557 0.093 Uiso 1 1 calc R
H13C H 0.5402 0.8172 0.0206 0.093 Uiso 1 1 calc R
C14 C 0.4224(9) 1.0772(9) 0.1030(3) 0.0509(19) Uani 1 1 d .
H14A H 0.3915 1.1228 0.0710 0.076 Uiso 1 1 calc R
H14B H 0.5187 1.0613 0.1025 0.076 Uiso 1 1 calc R
H14C H 0.3579 1.1345 0.1336 0.076 Uiso 1 1 calc R
C15 C 0.2134(8) 0.9391(9) -0.0054(3) 0.0494(19) Uani 1 1 d .
H15A H 0.2953 0.9526 -0.0206 0.074 Uiso 1 1 calc R
H15B H 0.1383 0.9887 -0.0256 0.074 Uiso 1 1 calc R
H15C H 0.2417 0.8422 -0.0064 0.074 Uiso 1 1 calc R
C16 C 0.0648(9) 1.1911(8) 0.0612(4) 0.059(2) Uani 1 1 d .
H16A H 0.0292 1.2301 0.0969 0.088 Uiso 1 1 calc R
H16B H -0.0138 1.2254 0.0424 0.088 Uiso 1 1 calc R
H16C H 0.1359 1.2168 0.0429 0.088 Uiso 1 1 calc R
C17 C 0.3345(7) 0.5775(7) 0.3163(3) 0.0363(14) Uani 1 1 d .
H17A H 0.3221 0.6117 0.3514 0.055 Uiso 1 1 calc R
H17B H 0.4240 0.4928 0.3086 0.055 Uiso 1 1 calc R
H17C H 0.2557 0.5605 0.3146 0.055 Uiso 1 1 calc R
C18 C 0.5018(7) 0.7182(7) 0.2663(3) 0.0377(14) Uani 1 1 d .
H18A H 0.5007 0.7929 0.2441 0.057 Uiso 1 1 calc R
H18B H 0.5852 0.6330 0.2524 0.057 Uiso 1 1 calc R
H18C H 0.5056 0.7354 0.3021 0.057 Uiso 1 1 calc R
C19 C 0.2468(8) 0.9761(8) 0.3549(3) 0.0426(16) Uani 1 1 d .
H19A H 0.2450 0.9017 0.3767 0.064 Uiso 1 1 calc R
H19B H 0.1993 1.0600 0.3762 0.064 Uiso 1 1 calc R
H19C H 0.3453 0.9546 0.3407 0.064 Uiso 1 1 calc R
C20 C 0.1823(7) 1.1208(7) 0.2527(3) 0.0363(14) Uani 1 1 d .
H20A H 0.2817 1.0789 0.2347 0.055 Uiso 1 1 calc R
H20B H 0.1591 1.2031 0.2719 0.055 Uiso 1 1 calc R
H20C H 0.1211 1.1445 0.2270 0.055 Uiso 1 1 calc R
C21 C -0.4190(6) 1.0253(7) 0.2241(3) 0.0339(13) Uani 1 1 d .
H21A H -0.4383 1.0944 0.2498 0.051 Uiso 1 1 calc R
H21B H -0.4716 0.9762 0.2383 0.051 Uiso 1 1 calc R
H21C H -0.4489 1.0692 0.1917 0.051 Uiso 1 1 calc R
C22 C -0.1833(7) 0.8287(7) 0.1426(3) 0.0366(14) Uani 1 1 d .
H22A H -0.2084 0.9012 0.1171 0.055 Uiso 1 1 calc R
H22B H -0.2379 0.7808 0.1421 0.055 Uiso 1 1 calc R
H22C H -0.0818 0.7648 0.1334 0.055 Uiso 1 1 calc R
C23 C -0.2296(8) 1.2621(7) 0.2543(3) 0.0425(16) Uani 1 1 d .
H23A H -0.3327 1.2983 0.2625 0.064 Uiso 1 1 calc R
H23B H -0.2073 1.3358 0.2430 0.064 Uiso 1 1 calc R
H23C H -0.1901 1.2212 0.2855 0.064 Uiso 1 1 calc R
C24 C -0.2583(7) 1.2047(7) 0.1488(3) 0.0388(15) Uani 1 1 d .
H24A H -0.2229 1.1371 0.1204 0.058 Uiso 1 1 calc R
H24B H -0.2507 1.2849 0.1350 0.058 Uiso 1 1 calc R
H24C H -0.3577 1.2307 0.1636 0.058 Uiso 1 1 calc R
H1 H -0.184(9) 0.611(8) 0.317(3) 0.05(2) Uiso 1 1 d .
H2 H 0.027(7) 0.826(7) 0.399(3) 0.033(18) Uiso 1 1 d .
H3 H -0.342(7) 0.935(6) 0.334(2) 0.024(16) Uiso 1 1 d .
H4 H -0.213(11) 1.278(11) 0.373(4) 0.08(3) Uiso 1 1 d .
H5 H 0.092(8) 0.648(8) 0.236(3) 0.04(2) Uiso 1 1 d .
H6 H 0.268(13) 0.674(13) 0.048(5) 0.11(4) Uiso 1 1 d .
H7 H 0.436(9) 0.876(9) 0.161(3) 0.05(2) Uiso 1 1 d .
H8 H 0.046(8) 0.960(8) 0.086(3) 0.04(2) Uiso 1 1 d .
H9 H 0.359(7) 0.656(6) 0.216(2) 0.024(16) Uiso 1 1 d .
H10 H -0.002(6) 1.065(6) 0.330(2) 0.018(14) Uiso 1 1 d .
H11 H -0.187(8) 0.794(8) 0.242(3) 0.05(2) Uiso 1 1 d .
H12 H -0.004(6) 1.104(6) 0.187(2) 0.018(14) Uiso 1 1 d .
N1 N -0.0751(5) 0.7037(5) 0.37088(19) 0.0263(10) Uani 1 1 d .
N2 N -0.2578(5) 1.0663(5) 0.37436(18) 0.0224(9) Uani 1 1 d .
N4 N 0.2596(5) 0.9284(6) 0.1059(2) 0.0310(11) Uani 1 1 d .
N5 N 0.1789(5) 0.8541(5) 0.27114(17) 0.0215(9) Uani 1 1 d .
N6 N -0.1179(5) 0.9697(5) 0.21971(17) 0.0212(9) Uani 1 1 d .
Si1 Si -0.12898(19) 0.58852(17) 0.36189(7) 0.0308(4) Uani 1 1 d .
Si2 Si -0.01377(17) 0.72108(17) 0.42330(6) 0.0267(3) Uani 1 1 d .
Si3 Si -0.40459(16) 1.05312(16) 0.37133(6) 0.0226(3) Uani 1 1 d .
Si4 Si -0.26133(19) 1.19093(18) 0.41004(7) 0.0315(4) Uani 1 1 d .
Si5 Si 0.14922(17) 0.54489(16) 0.19766(7) 0.0272(3) Uani 1 1 d .
Si6 Si 0.2564(2) 0.5707(2) 0.08153(7) 0.0404(4) Uani 1 1 d .
Si7 Si 0.42061(19) 0.9111(2) 0.10664(6) 0.0322(4) Uani 1 1 d .
Si8 Si 0.14680(19) 1.0036(2) 0.06394(7) 0.0337(4) Uani 1 1 d .
Si9 Si 0.33762(16) 0.70560(16) 0.26712(6) 0.0239(3) Uani 1 1 d .
Si10 Si 0.15348(16) 0.99866(16) 0.29997(6) 0.0248(3) Uani 1 1 d .
Si11 Si -0.22523(16) 0.90379(16) 0.20979(6) 0.0241(3) Uani 1 1 d .
Si12 Si -0.15130(16) 1.13131(16) 0.20081(6) 0.0253(3) Uani 1 1 d .

loop_
_atom_site_aniso_label
_atom_site_aniso_U_11
_atom_site_aniso_U_22
_atom_site_aniso_U_33
_atom_site_aniso_U_23
_atom_site_aniso_U_13
_atom_site_aniso_U_12
N3 0.031(3) 0.020(2) 0.033(3) 0.0033(19) -0.005(2) -0.011(2)
La1 0.01870(15) 0.01954(16) 0.02124(15) 0.00345(11) -0.00184(11) -0.01151(12)
La2 0.02039(16) 0.02150(16) 0.02181(16) 0.00314(11) -0.00147(11) -0.01091(13)
C1 0.047(4) 0.031(4) 0.096(7) -0.007(4) 0.001(4) -0.019(4)
C2 0.056(5) 0.054(5) 0.092(7) -0.009(5) 0.016(5) -0.043(4)
C3 0.034(3) 0.043(4) 0.042(4) 0.019(3) -0.010(3) -0.011(3)
C4 0.034(3) 0.053(4) 0.025(3) 0.003(3) -0.005(2) -0.018(3)
C5 0.032(3) 0.044(4) 0.025(3) 0.005(2) 0.000(2) -0.023(3)
C6 0.031(3) 0.031(3) 0.043(4) 0.001(3) -0.007(3) -0.011(3)
C7 0.076(6) 0.056(6) 0.084(7) -0.014(5) -0.044(5) -0.021(5)
C8 0.046(5) 0.092(8) 0.124(10) -0.083(8) 0.019(5) -0.028(5)
C9 0.034(3) 0.025(3) 0.043(3) 0.006(3) -0.010(3) -0.012(3)
C10 0.037(4) 0.039(4) 0.059(4) 0.005(3) -0.013(3) -0.022(3)
C11 0.052(5) 0.079(7) 0.051(5) -0.017(5) 0.006(4) -0.012(5)
C12 0.076(7) 0.150(13) 0.074(7) -0.058(8) -0.008(6) -0.046(8)
C13 0.035(4) 0.090(7) 0.052(5) -0.012(4) 0.004(3) -0.025(4)
C14 0.060(5) 0.069(5) 0.047(4) 0.017(4) -0.013(4) -0.050(5)
C15 0.049(4) 0.064(5) 0.032(3) 0.010(3) -0.001(3) -0.028(4)
C16 0.059(5) 0.047(5) 0.067(5) 0.027(4) -0.007(4) -0.029(4)
C17 0.033(3) 0.031(3) 0.041(3) 0.013(3) -0.010(3) -0.013(3)
C18 0.029(3) 0.034(3) 0.048(4) 0.007(3) -0.009(3) -0.014(3)
C19 0.050(4) 0.049(4) 0.043(4) 0.001(3) -0.015(3) -0.032(4)
C20 0.036(3) 0.032(3) 0.052(4) 0.009(3) -0.006(3) -0.027(3)
C21 0.022(3) 0.038(4) 0.041(3) 0.003(3) -0.008(2) -0.014(3)
C22 0.033(3) 0.040(4) 0.036(3) -0.002(3) -0.011(3) -0.014(3)
C23 0.053(4) 0.027(3) 0.046(4) 0.002(3) -0.005(3) -0.019(3)
C24 0.031(3) 0.038(4) 0.038(3) 0.018(3) -0.010(3) -0.011(3)
N1 0.025(2) 0.022(2) 0.032(2) 0.0074(19) -0.0024(19) -0.014(2)
N2 0.021(2) 0.020(2) 0.026(2) -0.0009(17) -0.0022(17) -0.0110(18)
N4 0.030(3) 0.036(3) 0.032(3) 0.003(2) 0.001(2) -0.023(2)
N5 0.022(2) 0.022(2) 0.024(2) 0.0033(17) -0.0031(17) -0.0138(19)
N6 0.024(2) 0.019(2) 0.024(2) 0.0045(17) -0.0065(17) -0.0127(19)
Si1 0.0363(9) 0.0268(8) 0.0332(8) 0.0042(6) -0.0021(7) -0.0205(7)
Si2 0.0242(7) 0.0277(8) 0.0260(7) 0.0080(6) -0.0041(6) -0.0120(7)
Si3 0.0199(7) 0.0235(7) 0.0239(7) 0.0023(6) -0.0022(5) -0.0109(6)
Si4 0.0322(9) 0.0292(9) 0.0356(9) -0.0056(7) -0.0016(7) -0.0175(7)
Si5 0.0271(8) 0.0201(7) 0.0344(8) 0.0022(6) -0.0058(6) -0.0116(6)
Si6 0.0504(11) 0.0311(9) 0.0323(9) -0.0024(7) -0.0035(8) -0.0149(9)
Si7 0.0326(9) 0.0471(10) 0.0237(8) 0.0041(7) -0.0010(6) -0.0266(8)
Si8 0.0337(9) 0.0413(10) 0.0298(8) 0.0093(7) -0.0016(7) -0.0237(8)
Si9 0.0203(7) 0.0217(7) 0.0299(8) 0.0057(6) -0.0052(6) -0.0106(6)
Si10 0.0237(7) 0.0229(8) 0.0321(8) 0.0011(6) -0.0036(6) -0.0153(6)
Si11 0.0225(7) 0.0253(8) 0.0269(7) 0.0042(6) -0.0065(6) -0.0130(6)
Si12 0.0236(7) 0.0202(7) 0.0291(8) 0.0064(6) -0.0043(6) -0.0093(6)

loop_
_atom_type_symbol
_atom_type_description
_atom_type_scat_dispersion_real
_atom_type_scat_dispersion_imag
_atom_type_scat_source
C C 0.0033 0.0016 'International Tables Vol C Tables 4.2.6.8 and 6.1.1.4'
H H 0.0000 0.0000 'International Tables Vol C Tables 4.2.6.8 and 6.1.1.4'
N N 0.0061 0.0033 'International Tables Vol C Tables 4.2.6.8 and 6.1.1.4'
Si Si 0.0817 0.0704 'International Tables Vol C Tables 4.2.6.8 and 6.1.1.4'
La La -0.2871 2.4523 'International Tables Vol C Tables 4.2.6.8 and 6.1.1.4'

loop_
_geom_angle_atom_site_label_1
_geom_angle_atom_site_label_2
_geom_angle_atom_site_label_3
_geom_angle
Si5 N3 Si6 127.9(3)
Si5 N3 La2 109.1(2)
Si6 N3 La2 122.7(3)
N1 La1 N2 97.15(16)
N1 La1 N6 138.49(16)
N2 La1 N6 105.89(15)
N1 La1 N5 114.41(15)
N2 La1 N5 126.20(15)
N6 La1 N5 78.66(14)
N4 La2 N3 108.41(18)
N4 La2 N6 124.14(16)
N3 La2 N6 105.11(16)
N4 La2 N5 119.46(16)
N3 La2 N5 116.65(16)
N6 La2 N5 80.70(14)
Si2 N1 Si1 127.7(3)
Si2 N1 La1 103.4(2)
Si1 N1 La1 128.8(3)
Si3 N2 Si4 123.7(3)
Si3 N2 La1 101.2(2)
Si4 N2 La1 135.0(2)
Si7 N4 Si8 132.5(3)
Si7 N4 La2 120.1(3)
Si8 N4 La2 107.4(2)
Si10 N5 Si9 121.0(3)
Si10 N5 La2 123.8(2)
Si9 N5 La2 96.0(2)
Si10 N5 La1 94.43(19)
Si9 N5 La1 126.0(2)
La2 N5 La1 95.35(14)
Si12 N6 Si11 121.3(3)
Si12 N6 La2 98.12(19)
Si11 N6 La2 117.2(2)
Si12 N6 La1 122.0(2)
Si11 N6 La1 100.21(19)
La2 N6 La1 96.11(14)
N1 Si1 C1 113.3(3)
N1 Si1 C2 115.6(3)
C1 Si1 C2 106.2(4)
N1 Si2 C4 116.8(3)
N1 Si2 C3 117.5(3)
C4 Si2 C3 106.1(3)
N2 Si3 C5 118.0(3)
N2 Si3 C6 117.1(3)
C5 Si3 C6 106.6(3)
N2 Si4 C7 114.0(3)
N2 Si4 C8 114.7(4)
C7 Si4 C8 106.6(5)
N3 Si5 C10 117.2(3)
N3 Si5 C9 115.2(3)
C10 Si5 C9 107.1(3)
N3 Si6 C11 113.4(4)
N3 Si6 C12 114.6(4)
C11 Si6 C12 108.3(6)
N4 Si7 C13 113.8(4)
N4 Si7 C14 112.8(3)
C13 Si7 C14 109.9(4)
N4 Si8 C16 116.4(4)
N4 Si8 C15 117.0(3)
C16 Si8 C15 106.2(4)
N5 Si9 C17 114.7(3)
N5 Si9 C18 118.3(3)
C17 Si9 C18 107.5(3)
N5 Si10 C19 117.0(3)
N5 Si10 C20 114.4(3)
C19 Si10 C20 109.2(3)
N6 Si11 C21 114.7(3)
N6 Si11 C22 115.0(3)
C21 Si11 C22 107.0(3)
N6 Si12 C23 116.1(3)
N6 Si12 C24 116.5(3)
C23 Si12 C24 106.9(3)

loop_
_geom_bond_atom_site_label_1
_geom_bond_atom_site_label_2
_geom_bond_distance
N3 Si5 1.689(5)
N3 Si6 1.717(5)
N3 La2 2.375(5)
La1 N1 2.381(5)
La1 N2 2.386(4)
La1 N6 2.670(4)
La1 N5 2.695(4)
La2 N4 2.366(5)
La2 N6 2.622(5)
La2 N5 2.629(5)
C1 Si1 1.856(8)
C2 Si1 1.874(8)
C3 Si2 1.870(7)
C4 Si2 1.868(6)
C5 Si3 1.862(6)
C6 Si3 1.874(7)
C7 Si4 1.853(9)
C8 Si4 1.873(8)
C9 Si5 1.872(6)
C10 Si5 1.861(7)
C11 Si6 1.851(9)
C12 Si6 1.852(11)
C13 Si7 1.872(8)
C14 Si7 1.872(8)
C15 Si8 1.864(8)
C16 Si8 1.854(8)
C17 Si9 1.861(6)
C18 Si9 1.869(7)
C19 Si10 1.862(7)
C20 Si10 1.870(6)
C21 Si11 1.866(6)
C22 Si11 1.876(7)
C23 Si12 1.858(7)
C24 Si12 1.859(7)
N1 Si2 1.705(5)
N1 Si1 1.709(5)
N2 Si3 1.704(5)
N2 Si4 1.722(5)
N4 Si7 1.684(5)
N4 Si8 1.691(6)
N5 Si10 1.718(5)
N5 Si9 1.728(5)
N6 Si12 1.725(5)
N6 Si11 1.731(5)
